data_7048513
loop_
_publ_author_name
'Caron, Elise'
'Brown, Christopher M.'
'Hean, Duane'
'Wolf, Michael O.'

_publ_section_title
;
 Variable oxidation state sulfur-bridged bithiazole ligands tune the
 electronic properties of ruthenium(ii) and copper(i) complexes.
;
_journal_issue 4
_journal_name_full 'Dalton transactions (Cambridge, England : 2003)'
_journal_page_first 1263
_journal_page_last 1274
_journal_paper_doi 10.1039/c8dt04588g
_journal_volume 48
_journal_year 2019
_chemical_formula_moiety 'C26 H20 N6 Ru S3, 2(F6 P)'
_chemical_formula_sum 'C26 H20 F12 N6 P2 Ru S3'
_chemical_formula_weight 903.67
_space_group_crystal_system triclinic
_space_group_IT_number 2
_space_group_name_Hall '-P 1'
_space_group_name_H-M_alt 'P -1'
_symmetry_space_group_name_Hall '-P 1'
_symmetry_space_group_name_H-M 'P -1'
_atom_sites_solution_hydrogens geom
_atom_sites_solution_primary iterative
_audit_creation_date 2018-08-07
_audit_creation_method
;
Olex2 1.2
(compiled 2018.05.29 svn.r3508 for OlexSys, GUI svn.r5506)
;
_audit_update_record
;
2018-08-20 deposited with the CCDC.
2018-12-14 downloaded from the CCDC.
;
_cell_angle_alpha 83.535(3)
_cell_angle_beta 78.175(2)
_cell_angle_gamma 71.471(2)
_cell_formula_units_Z 2
_cell_length_a 9.9194(10)
_cell_length_b 12.2967(12)
_cell_length_c 15.4919(16)
_cell_measurement_reflns_used 9428
_cell_measurement_temperature 100.15
_cell_measurement_theta_max 28.25
_cell_measurement_theta_min 2.47
_cell_volume 1751.4(3)
_computing_cell_refinement 'SAINT v8.34A (Bruker, 2013)'
_computing_data_reduction 'SAINT v8.34A (Bruker, 2013)'
_computing_molecular_graphics 'Olex2 (Dolomanov et al., 2009)'
_computing_publication_material 'Olex2 (Dolomanov et al., 2009)'
_computing_structure_refinement 'ShelXL (Sheldrick, 2015)'
_computing_structure_solution 'olex2.solve (Bourhis et al., 2015)'
_diffrn_ambient_temperature 100.15
_diffrn_measured_fraction_theta_full 0.993
_diffrn_measured_fraction_theta_max 0.978
_diffrn_measurement_device_type 'Bruker APEX-II CCD'
_diffrn_measurement_method '\f and \w scans'
_diffrn_radiation_type MoK\a
_diffrn_radiation_wavelength 0.71073
_diffrn_reflns_av_R_equivalents 0.0240
_diffrn_reflns_av_unetI/netI 0.0273
_diffrn_reflns_Laue_measured_fraction_full 0.993
_diffrn_reflns_Laue_measured_fraction_max 0.978
_diffrn_reflns_limit_h_max 13
_diffrn_reflns_limit_h_min -13
_diffrn_reflns_limit_k_max 16
_diffrn_reflns_limit_k_min -16
_diffrn_reflns_limit_l_max 20
_diffrn_reflns_limit_l_min -11
_diffrn_reflns_number 30867
_diffrn_reflns_point_group_measured_fraction_full 0.993
_diffrn_reflns_point_group_measured_fraction_max 0.978
_diffrn_reflns_theta_full 25.242
_diffrn_reflns_theta_max 28.320
_diffrn_reflns_theta_min 1.749
_diffrn_standards_number 0
_exptl_absorpt_coefficient_mu 0.811
_exptl_absorpt_correction_T_max 0.7457
_exptl_absorpt_correction_T_min 0.6930
_exptl_absorpt_correction_type multi-scan
_exptl_absorpt_process_details
'SADABS-2014/5 (Bruker,2014/5) was used for absorption correction. wR2(int) was 0.0417 before and 0.0339 after correction. The Ratio of minimum to maximum transmission is 0.9293. The \l/2 correction factor is 0.00150.'
_exptl_crystal_colour orange
_exptl_crystal_colour_primary orange
_exptl_crystal_density_diffrn 1.714
_exptl_crystal_description prism
_exptl_crystal_F_000 896
_exptl_crystal_size_max 0.123
_exptl_crystal_size_mid 0.101
_exptl_crystal_size_min 0.09
_refine_diff_density_max 1.192
_refine_diff_density_min -0.767
_refine_diff_density_rms 0.093
_refine_ls_extinction_method none
_refine_ls_goodness_of_fit_ref 1.030
_refine_ls_hydrogen_treatment constr
_refine_ls_matrix_type full
_refine_ls_number_parameters 451
_refine_ls_number_reflns 8537
_refine_ls_number_restraints 0
_refine_ls_restrained_S_all 1.030
_refine_ls_R_factor_all 0.0443
_refine_ls_R_factor_gt 0.0357
_refine_ls_shift/su_max 0.001
_refine_ls_shift/su_mean 0.000
_refine_ls_structure_factor_coef Fsqd
_refine_ls_weighting_details 'w=1/[\s^2^(Fo^2^)+(0.0429P)^2^+2.9339P] where P=(Fo^2^+2Fc^2^)/3'
_refine_ls_weighting_scheme calc
_refine_ls_wR_factor_gt 0.0865
_refine_ls_wR_factor_ref 0.0909
_reflns_Friedel_coverage 0.000
_reflns_number_gt 7310
_reflns_number_total 8537
_reflns_threshold_expression 'I > 2\s(I)'
_cod_data_source_file c8dt04588g2.cif
_cod_data_source_block mw303_p
_cod_depositor_comments 'Adding full bibliography for 7048509--7048517.cif.'
_cod_database_code 7048513
_shelx_shelxl_version_number 2017/1
_shelx_space_group_comment
;
The symmetry employed for this shelxl refinement is uniquely defined
by the following loop, which should always be used as a source of
symmetry information in preference to the above space-group names.
They are only intended as comments.
;
_shelx_estimated_absorpt_t_max 0.931
_shelx_estimated_absorpt_t_min 0.907
_olex2_refinement_description
;
1. Fixed Uiso
 At 1.2 times of:
  All C(H) groups
2.a Aromatic/amide H refined with riding coordinates:
 C1(H1), C2(H2), C5(H5), C6(H6), C7(H7), C8(H8), C9(H9), C10(H10), C13(H13),
 C14(H14), C15(H15), C16(H16), C17(H17), C18(H18), C19(H19), C20(H20), C23(H23),
  C24(H24), C25(H25), C26(H26)
;
_olex2_submission_special_instructions 'No special instructions were received'

loop_
_space_group_symop_operation_xyz
'x, y, z'
'-x, -y, -z'

loop_
_atom_site_label
_atom_site_type_symbol
_atom_site_fract_x
_atom_site_fract_y
_atom_site_fract_z
_atom_site_U_iso_or_equiv
_atom_site_adp_type
_atom_site_occupancy
_atom_site_site_symmetry_order
_atom_site_calc_flag
_atom_site_refinement_flags_posn
C1 C 0.0665(3) 0.4255(2) 0.75649(17) 0.0219(5) Uani 1 1 d .
H1 H -0.029141 0.440995 0.789176 0.026 Uiso 1 1 calc R
C2 C 0.1508(3) 0.3180(2) 0.73773(18) 0.0260(6) Uani 1 1 d .
H2 H 0.122845 0.250595 0.755458 0.031 Uiso 1 1 calc R
C3 C 0.2619(3) 0.4665(2) 0.68218(16) 0.0187(5) Uani 1 1 d .
C4 C 0.2614(3) 0.6525(2) 0.57423(16) 0.0176(5) Uani 1 1 d .
C5 C 0.1559(3) 0.7917(3) 0.46360(17) 0.0238(6) Uani 1 1 d .
H5 H 0.130722 0.841344 0.413957 0.029 Uiso 1 1 calc R
C6 C 0.0699(3) 0.7932(2) 0.54361(17) 0.0210(5) Uani 1 1 d .
H6 H -0.025219 0.844943 0.555325 0.025 Uiso 1 1 calc R
C7 C -0.1328(3) 0.5867(3) 0.62009(18) 0.0258(6) Uani 1 1 d .
H7 H -0.054326 0.518138 0.621684 0.031 Uiso 1 1 calc R
C8 C -0.2366(4) 0.5924(3) 0.5701(2) 0.0336(7) Uani 1 1 d .
H8 H -0.229276 0.528607 0.538148 0.040 Uiso 1 1 calc R
C9 C -0.3497(3) 0.6916(3) 0.5675(2) 0.0330(7) Uani 1 1 d .
H9 H -0.422059 0.696316 0.534166 0.040 Uiso 1 1 calc R
C10 C -0.3583(3) 0.7840(3) 0.61307(19) 0.0300(7) Uani 1 1 d .
H10 H -0.435840 0.853145 0.611417 0.036 Uiso 1 1 calc R
C11 C -0.2513(3) 0.7743(3) 0.66159(17) 0.0228(6) Uani 1 1 d .
C12 C -0.2438(3) 0.8716(2) 0.70568(18) 0.0223(5) Uani 1 1 d .
C13 C -0.3499(3) 0.9774(3) 0.7114(2) 0.0334(7) Uani 1 1 d .
H13 H -0.437088 0.988680 0.690356 0.040 Uiso 1 1 calc R
C14 C -0.3275(4) 1.0662(3) 0.7482(3) 0.0410(8) Uani 1 1 d .
H14 H -0.396704 1.140320 0.749836 0.049 Uiso 1 1 calc R
C15 C -0.2039(4) 1.0460(3) 0.7822(3) 0.0392(8) Uani 1 1 d .
H15 H -0.188752 1.104804 0.810375 0.047 Uiso 1 1 calc R
C16 C -0.1019(3) 0.9392(2) 0.7748(2) 0.0269(6) Uani 1 1 d .
H16 H -0.015060 0.926798 0.796538 0.032 Uiso 1 1 calc R
C17 C -0.2107(3) 0.6323(2) 0.88340(17) 0.0183(5) Uani 1 1 d .
H17 H -0.260101 0.627233 0.838254 0.022 Uiso 1 1 calc R
C18 C -0.2716(3) 0.6147(2) 0.97019(18) 0.0214(5) Uani 1 1 d .
H18 H -0.360421 0.597129 0.984267 0.026 Uiso 1 1 calc R
C19 C -0.2011(3) 0.6229(2) 1.03632(17) 0.0229(5) Uani 1 1 d .
H19 H -0.241423 0.612232 1.096615 0.028 Uiso 1 1 calc R
C20 C -0.0710(3) 0.6471(2) 1.01327(17) 0.0217(5) Uani 1 1 d .
H20 H -0.020652 0.652545 1.057795 0.026 Uiso 1 1 calc R
C21 C -0.0141(3) 0.6632(2) 0.92480(16) 0.0155(5) Uani 1 1 d .
C22 C 0.1220(3) 0.6914(2) 0.89459(16) 0.0154(5) Uani 1 1 d .
C23 C 0.2099(3) 0.7006(2) 0.95072(17) 0.0221(5) Uani 1 1 d .
H23 H 0.187539 0.682701 1.012208 0.027 Uiso 1 1 calc R
C24 C 0.3301(3) 0.7360(3) 0.91684(19) 0.0248(6) Uani 1 1 d .
H24 H 0.392436 0.741129 0.954280 0.030 Uiso 1 1 calc R
C25 C 0.3578(3) 0.7636(2) 0.82771(18) 0.0228(5) Uani 1 1 d .
H25 H 0.437447 0.791252 0.803124 0.027 Uiso 1 1 calc R
C26 C 0.2686(3) 0.7507(2) 0.77438(17) 0.0196(5) Uani 1 1 d .
H26 H 0.289197 0.769151 0.712863 0.024 Uiso 1 1 calc R
N1 N 0.1284(2) 0.51232(19) 0.72494(13) 0.0175(4) Uani 1 1 d .
N2 N 0.1287(2) 0.71469(18) 0.60737(13) 0.0162(4) Uani 1 1 d .
N3 N -0.1403(2) 0.67500(19) 0.66611(14) 0.0181(4) Uani 1 1 d .
N4 N -0.1200(2) 0.85215(19) 0.73836(14) 0.0181(4) Uani 1 1 d .
N5 N -0.0841(2) 0.65645(17) 0.85978(13) 0.0147(4) Uani 1 1 d .
N6 N 0.1540(2) 0.71318(18) 0.80595(13) 0.0148(4) Uani 1 1 d .
Ru1 Ru 0.01467(2) 0.68664(2) 0.73306(2) 0.01345(6) Uani 1 1 d .
S1 S 0.37920(7) 0.54603(6) 0.63267(4) 0.02007(13) Uani 1 1 d .
S2 S 0.31528(8) 0.32005(6) 0.67743(5) 0.02553(15) Uani 1 1 d .
S3 S 0.31819(7) 0.68597(6) 0.46560(4) 0.02255(14) Uani 1 1 d .
F1 F 0.2418(2) 0.03323(16) 0.49442(12) 0.0348(4) Uani 1 1 d .
F2 F 0.2316(3) 0.0372(2) 0.70050(15) 0.0625(7) Uani 1 1 d .
F3 F 0.3867(2) 0.06349(19) 0.57879(17) 0.0531(6) Uani 1 1 d .
F4 F 0.32121(19) -0.09962(16) 0.60005(13) 0.0364(4) Uani 1 1 d .
F5 F 0.0870(2) 0.00672(17) 0.61718(15) 0.0451(5) Uani 1 1 d .
F6 F 0.1515(2) 0.16982(15) 0.59477(13) 0.0372(4) Uani 1 1 d .
P1 P 0.23613(8) 0.03576(7) 0.59765(5) 0.02615(16) Uani 1 1 d .
F7 F 0.41420(19) 0.54913(15) 0.08607(11) 0.0307(4) Uani 1 1 d .
F8 F 0.3555(2) 0.66531(19) 0.26929(11) 0.0450(5) Uani 1 1 d .
F9 F 0.3533(2) 0.49520(17) 0.23014(12) 0.0393(5) Uani 1 1 d .
F10 F 0.5516(2) 0.55270(18) 0.18345(13) 0.0391(5) Uani 1 1 d .
F11 F 0.4161(2) 0.71840(15) 0.12556(11) 0.0333(4) Uani 1 1 d .
F12 F 0.21639(19) 0.6605(2) 0.17089(13) 0.0489(6) Uani 1 1 d .
P2 P 0.38372(7) 0.60689(6) 0.17791(4) 0.01977(14) Uani 1 1 d .

loop_
_atom_site_aniso_label
_atom_site_aniso_U_11
_atom_site_aniso_U_22
_atom_site_aniso_U_33
_atom_site_aniso_U_23
_atom_site_aniso_U_13
_atom_site_aniso_U_12
C1 0.0298(14) 0.0268(14) 0.0133(11) 0.0008(10) -0.0042(10) -0.0148(11)
C2 0.0370(16) 0.0257(14) 0.0175(13) 0.0015(11) -0.0033(11) -0.0146(12)
C3 0.0229(12) 0.0195(12) 0.0140(11) 0.0013(9) -0.0059(10) -0.0059(10)
C4 0.0191(12) 0.0222(12) 0.0126(11) 0.0004(9) -0.0035(9) -0.0077(10)
C5 0.0214(13) 0.0365(16) 0.0154(12) 0.0016(11) -0.0020(10) -0.0130(12)
C6 0.0195(12) 0.0274(14) 0.0185(12) 0.0054(10) -0.0069(10) -0.0104(10)
C7 0.0324(15) 0.0376(16) 0.0147(12) 0.0003(11) -0.0060(11) -0.0201(13)
C8 0.0468(19) 0.0497(19) 0.0198(14) 0.0035(13) -0.0115(13) -0.0344(16)
C9 0.0281(15) 0.060(2) 0.0236(14) 0.0110(14) -0.0135(12) -0.0302(15)
C10 0.0195(13) 0.0516(19) 0.0228(14) 0.0116(13) -0.0088(11) -0.0177(13)
C11 0.0168(12) 0.0380(16) 0.0144(12) 0.0069(11) -0.0044(9) -0.0110(11)
C12 0.0174(12) 0.0303(14) 0.0191(12) 0.0050(11) -0.0054(10) -0.0077(11)
C13 0.0190(13) 0.0430(18) 0.0328(16) 0.0039(14) -0.0106(12) -0.0001(12)
C14 0.0312(16) 0.0237(15) 0.060(2) -0.0068(15) -0.0216(16) 0.0127(13)
C15 0.0378(18) 0.0258(16) 0.054(2) -0.0083(15) -0.0152(16) -0.0035(13)
C16 0.0244(13) 0.0240(14) 0.0326(15) -0.0005(12) -0.0110(12) -0.0043(11)
C17 0.0187(12) 0.0211(12) 0.0169(12) -0.0019(10) -0.0034(9) -0.0079(10)
C18 0.0179(12) 0.0255(13) 0.0204(13) -0.0041(10) 0.0024(10) -0.0087(10)
C19 0.0260(13) 0.0300(14) 0.0119(11) -0.0010(10) 0.0026(10) -0.0110(11)
C20 0.0233(13) 0.0314(14) 0.0111(11) -0.0003(10) -0.0040(10) -0.0093(11)
C21 0.0159(11) 0.0172(11) 0.0131(11) 0.0005(9) -0.0038(9) -0.0042(9)
C22 0.0157(11) 0.0169(11) 0.0127(11) 0.0001(9) -0.0031(9) -0.0035(9)
C23 0.0230(13) 0.0306(14) 0.0138(11) 0.0004(10) -0.0065(10) -0.0080(11)
C24 0.0191(12) 0.0349(15) 0.0237(13) -0.0037(12) -0.0096(11) -0.0085(11)
C25 0.0186(12) 0.0309(14) 0.0229(13) -0.0020(11) -0.0036(10) -0.0126(11)
C26 0.0202(12) 0.0238(13) 0.0154(12) 0.0000(10) -0.0018(9) -0.0087(10)
N1 0.0231(11) 0.0220(11) 0.0099(9) -0.0016(8) -0.0030(8) -0.0102(9)
N2 0.0181(10) 0.0203(10) 0.0121(9) 0.0001(8) -0.0042(8) -0.0078(8)
N3 0.0169(10) 0.0279(12) 0.0120(9) 0.0033(8) -0.0046(8) -0.0107(9)
N4 0.0163(10) 0.0240(11) 0.0149(10) 0.0025(8) -0.0055(8) -0.0068(8)
N5 0.0159(9) 0.0160(10) 0.0120(9) -0.0009(8) -0.0027(8) -0.0044(8)
N6 0.0151(9) 0.0170(10) 0.0128(9) -0.0004(8) -0.0048(8) -0.0044(8)
Ru1 0.01483(10) 0.01829(10) 0.00877(9) 0.00050(7) -0.00376(7) -0.00656(7)
S1 0.0160(3) 0.0240(3) 0.0189(3) 0.0024(2) -0.0047(2) -0.0045(2)
S2 0.0307(4) 0.0203(3) 0.0229(3) -0.0015(3) -0.0030(3) -0.0049(3)
S3 0.0200(3) 0.0320(4) 0.0138(3) 0.0021(3) -0.0011(2) -0.0076(3)
F1 0.0386(10) 0.0383(10) 0.0234(9) 0.0043(8) -0.0078(7) -0.0064(8)
F2 0.099(2) 0.0531(14) 0.0345(12) 0.0033(10) -0.0304(13) -0.0115(13)
F3 0.0357(11) 0.0506(13) 0.0826(17) 0.0226(12) -0.0353(11) -0.0197(10)
F4 0.0315(9) 0.0309(10) 0.0413(11) 0.0121(8) -0.0093(8) -0.0050(8)
F5 0.0302(10) 0.0409(11) 0.0592(14) -0.0040(10) 0.0106(9) -0.0148(8)
F6 0.0427(11) 0.0292(9) 0.0425(11) -0.0039(8) -0.0187(9) -0.0073(8)
P1 0.0285(4) 0.0280(4) 0.0234(4) 0.0051(3) -0.0097(3) -0.0096(3)
F7 0.0401(10) 0.0364(10) 0.0189(8) -0.0072(7) -0.0043(7) -0.0149(8)
F8 0.0737(15) 0.0569(13) 0.0135(8) -0.0066(8) 0.0007(8) -0.0362(11)
F9 0.0562(12) 0.0457(11) 0.0280(10) 0.0103(8) -0.0087(8) -0.0356(10)
F10 0.0301(9) 0.0590(13) 0.0328(10) 0.0161(9) -0.0169(8) -0.0193(9)
F11 0.0519(11) 0.0269(9) 0.0203(8) 0.0016(7) -0.0011(8) -0.0150(8)
F12 0.0183(9) 0.0849(16) 0.0332(11) 0.0020(10) -0.0011(8) -0.0052(9)
P2 0.0235(3) 0.0288(4) 0.0111(3) 0.0012(3) -0.0047(2) -0.0132(3)

loop_
_atom_type_symbol
_atom_type_description
_atom_type_scat_dispersion_real
_atom_type_scat_dispersion_imag
_atom_type_scat_source
C C 0.0033 0.0016 'International Tables Vol C Tables 4.2.6.8 and 6.1.1.4'
H H 0.0000 0.0000 'International Tables Vol C Tables 4.2.6.8 and 6.1.1.4'
F F 0.0171 0.0103 'International Tables Vol C Tables 4.2.6.8 and 6.1.1.4'
N N 0.0061 0.0033 'International Tables Vol C Tables 4.2.6.8 and 6.1.1.4'
P P 0.1023 0.0942 'International Tables Vol C Tables 4.2.6.8 and 6.1.1.4'
Ru Ru -1.2594 0.8363 'International Tables Vol C Tables 4.2.6.8 and 6.1.1.4'
S S 0.1246 0.1234 'International Tables Vol C Tables 4.2.6.8 and 6.1.1.4'

loop_
_geom_angle_atom_site_label_1
_geom_angle_atom_site_label_2
_geom_angle_atom_site_label_3
_geom_angle
C2 C1 N1 115.7(3)
C1 C2 S2 110.4(2)
N1 C3 S1 124.2(2)
N1 C3 S2 115.0(2)
S2 C3 S1 120.83(15)
N2 C4 S1 125.79(19)
N2 C4 S3 114.39(19)
S3 C4 S1 119.79(15)
C6 C5 S3 109.4(2)
C5 C6 N2 115.9(2)
N3 C7 C8 121.9(3)
C9 C8 C7 119.1(3)
C8 C9 C10 120.0(3)
C9 C10 C11 118.7(3)
C10 C11 C12 122.6(3)
N3 C11 C10 121.6(3)
N3 C11 C12 115.7(2)
C13 C12 C11 123.8(3)
N4 C12 C11 114.8(2)
N4 C12 C13 121.4(3)
C14 C13 C12 119.3(3)
C15 C14 C13 119.2(3)
C14 C15 C16 119.1(3)
N4 C16 C15 122.9(3)
N5 C17 C18 122.9(2)
C17 C18 C19 118.9(2)
C18 C19 C20 118.9(2)
C19 C20 C21 119.8(2)
C20 C21 C22 123.3(2)
N5 C21 C20 121.3(2)
N5 C21 C22 115.3(2)
C23 C22 C21 123.9(2)
N6 C22 C21 114.7(2)
N6 C22 C23 121.3(2)
C24 C23 C22 119.7(2)
C25 C24 C23 118.7(2)
C24 C25 C26 119.3(2)
N6 C26 C25 122.7(2)
C1 N1 Ru1 123.38(18)
C3 N1 C1 109.3(2)
C3 N1 Ru1 126.95(18)
C4 N2 C6 110.1(2)
C4 N2 Ru1 125.21(17)
C6 N2 Ru1 124.33(17)
C7 N3 C11 118.7(2)
C7 N3 Ru1 126.63(19)
C11 N3 Ru1 114.19(17)
C12 N4 Ru1 115.30(18)
C16 N4 C12 118.1(2)
C16 N4 Ru1 126.53(18)
C17 N5 C21 118.1(2)
C17 N5 Ru1 126.20(17)
C21 N5 Ru1 115.67(16)
C22 N6 Ru1 115.28(16)
C26 N6 C22 118.2(2)
C26 N6 Ru1 126.51(17)
N1 Ru1 N2 88.41(8)
N3 Ru1 N1 93.31(9)
N3 Ru1 N2 85.03(8)
N3 Ru1 N6 174.07(8)
N4 Ru1 N1 172.44(8)
N4 Ru1 N2 93.68(8)
N4 Ru1 N3 79.64(9)
N4 Ru1 N5 88.22(8)
N4 Ru1 N6 94.84(8)
N5 Ru1 N1 90.16(8)
N5 Ru1 N2 176.02(8)
N5 Ru1 N3 98.77(8)
N5 Ru1 N6 78.78(8)
N6 Ru1 N1 92.09(8)
N6 Ru1 N2 97.55(8)
C3 S1 C4 99.15(12)
C2 S2 C3 89.58(13)
C4 S3 C5 90.12(13)
F1 P1 F3 90.49(12)
F1 P1 F4 89.44(10)
F1 P1 F5 89.90(11)
F1 P1 F6 90.26(10)
F2 P1 F1 179.48(14)
F2 P1 F3 89.35(15)
F2 P1 F4 90.07(12)
F2 P1 F5 90.25(14)
F2 P1 F6 90.23(12)
F3 P1 F4 89.99(11)
F5 P1 F3 179.28(13)
F5 P1 F4 89.40(11)
F5 P1 F6 90.48(11)
F6 P1 F3 90.13(11)
F6 P1 F4 179.67(11)
F7 P2 F8 179.08(11)
F7 P2 F9 90.85(10)
F7 P2 F10 89.22(10)
F7 P2 F11 89.15(9)
F7 P2 F12 89.94(11)
F8 P2 F9 89.79(11)
F8 P2 F10 90.12(12)
F8 P2 F11 90.21(10)
F8 P2 F12 90.71(12)
F9 P2 F10 89.63(11)
F9 P2 F11 179.36(12)
F9 P2 F12 90.55(12)
F11 P2 F10 89.73(11)
F11 P2 F12 90.10(12)
F12 P2 F10 179.15(11)

loop_
_geom_bond_atom_site_label_1
_geom_bond_atom_site_label_2
_geom_bond_distance
C1 C2 1.347(4)
C1 N1 1.390(3)
C2 S2 1.713(3)
C3 N1 1.326(3)
C3 S1 1.758(3)
C3 S2 1.713(3)
C4 N2 1.323(3)
C4 S1 1.759(3)
C4 S3 1.709(3)
C5 C6 1.352(4)
C5 S3 1.722(3)
C6 N2 1.382(3)
C7 C8 1.390(4)
C7 N3 1.340(4)
C8 C9 1.373(5)
C9 C10 1.376(5)
C10 C11 1.390(4)
C11 C12 1.472(4)
C11 N3 1.366(4)
C12 C13 1.387(4)
C12 N4 1.365(3)
C13 C14 1.384(5)
C14 C15 1.372(5)
C15 C16 1.380(4)
C16 N4 1.340(4)
C17 C18 1.380(4)
C17 N5 1.350(3)
C18 C19 1.382(4)
C19 C20 1.383(4)
C20 C21 1.389(3)
C21 C22 1.471(3)
C21 N5 1.359(3)
C22 C23 1.388(3)
C22 N6 1.361(3)
C23 C24 1.381(4)
C24 C25 1.377(4)
C25 C26 1.382(4)
C26 N6 1.341(3)
N1 Ru1 2.085(2)
N2 Ru1 2.094(2)
N3 Ru1 2.070(2)
N4 Ru1 2.049(2)
N5 Ru1 2.057(2)
N6 Ru1 2.074(2)
F1 P1 1.5922(19)
F2 P1 1.587(2)
F3 P1 1.598(2)
F4 P1 1.6096(19)
F5 P1 1.593(2)
F6 P1 1.5948(19)
F7 P2 1.5922(17)
F8 P2 1.5928(18)
F9 P2 1.5952(19)
F10 P2 1.6015(19)
F11 P2 1.6012(18)
F12 P2 1.6012(19)

loop_
_smtbx_masks_void_nr
_smtbx_masks_void_average_x
_smtbx_masks_void_average_y
_smtbx_masks_void_average_z
_smtbx_masks_void_volume
_smtbx_masks_void_count_electrons
1 0.266 0.000 0.000 249.2 70.3
